data_1008807
loop_
_publ_author_name
'Dahaoui, S'
'Hansen, N K'
'Menaert, B'

_publ_section_title 'Na Ti O P O4 and K Ti O P O4 at 110 K'
_journal_coden_ASTM ACSCEE
_journal_name_full 'Acta Crystallographica C (39,1983-)'
_journal_page_first 1173
_journal_page_last 1176
_journal_volume 53
_journal_year 1997
_chemical_formula_structural 'Na0.5 (Na0.492 K.008) (Ti O) (P O4)'
_chemical_formula_sum 'K0.008 Na0.992 O5 P Ti'
_chemical_name_systematic
;
Sodium potassium oxotitanium phosphate(V) (0.99/0.01/1/1)
;
_space_group_IT_number 33
_symmetry_cell_setting orthorhombic
_symmetry_Int_Tables_number 33
_symmetry_space_group_name_Hall 'P 2c -2n'
_symmetry_space_group_name_H-M 'P n a 21'
_cell_angle_alpha 90
_cell_angle_beta 90
_cell_angle_gamma 90
_cell_formula_units_Z 8
_cell_length_a 12.555(2)
_cell_length_b 6.258(2)
_cell_length_c 10.554(2)
_cell_volume 829.2
_refine_ls_R_factor_all 0.013
_cod_original_formula_sum 'K.008 Na.992 O5 P Ti'
_cod_database_code 1008807

loop_
_symmetry_equiv_pos_as_xyz
x,y,z
-x,-y,1/2+z
1/2-x,1/2+y,1/2+z
1/2+x,1/2-y,z

loop_
_atom_site_aniso_label
_atom_site_aniso_U_11
_atom_site_aniso_U_12
_atom_site_aniso_U_13
_atom_site_aniso_U_22
_atom_site_aniso_U_23
_atom_site_aniso_U_33
Ti1 0.00318(3) -0.00007(3) -0.00010(4) 0.00269(3) 0.00018(4) 0.00280(4)
O1 0.0056(2) -0.0002(2) -0.0015(2) 0.0055(2) 0.0014(2) 0.0043(2)
Ti2 0.00271(3) -0.00013(3) 0.00029(4) 0.00314(3) -0.00006(4) 0.00276(4)
O2 0.0051(2) 0.0001(1) 0.0013(2) 0.0050(2) 0.0010(2) 0.0046(2)
P1 0.00256(5) 0.00003(4) -0.00034(5) 0.00359(5) 0.00010(5) 0.00323(5)
O3 0.0055(2) -0.0005(1) -0.0011(1) 0.0052(1) 0.0019(1) 0.0053(1)
O4 0.0047(2) 0.0001(1) -0.0007(1) 0.0074(2) -0.0014(1) 0.0039(1)
O5 0.0027(1) -0.0009(1) -0.0001(1) 0.0053(2) 0.0006(1) 0.0061(1)
O6 0.0030(1) 0.0008(1) 0.0005(1) 0.0059(2) -0.0007(1) 0.0061(1)
P2 0.00396(5) -0.00004(4) -0.00005(5) 0.00252(5) -0.00030(5) 0.00293(5)
O7 0.0069(2) -0.0008(1) 0.0012(1) 0.00279(1) .0000(1) 0.0061(2)
O8 0.0057(1) 0.0007(1) -0.0003(1) 0.0029(1) 0.0003(2) 0.0062(1)
O9 0.0056(2) 0.0012(1) -0.0016(1) 0.0058(2) -0.0016(1) 0.0047(1)
O10 0.0064(2) -0.0010(1) 0.0013(1) 0.0056(2) -0.0014(1) 0.0039(1)
Na1 0.0143(1) 0.0012(1) 0.0024(1) 0.0088(1) 0.0001(1) 0.0096(1)
K1 0.0143(1) 0.0012(1) 0.0024(1) 0.0088(1) 0.0001(1) 0.0096(1)
Na2 0.0099(1) 0.0049(1) -0.0021(1) 0.0153(2) -0.0023(1) 0.0145(1)

loop_
_atom_site_label
_atom_site_type_symbol
_atom_site_symmetry_multiplicity
_atom_site_Wyckoff_symbol
_atom_site_fract_x
_atom_site_fract_y
_atom_site_fract_z
_atom_site_occupancy
_atom_site_attached_hydrogens
_atom_site_calc_flag
Ti1 Ti4+ 4 a 0.37281(1) 0.52051(2) 0. 1. 0 d
O1 O2- 4 a 0.29095(6) 0.5462(1) -0.12855(7) 1. 0 d
Ti2 Ti4+ 4 a 0.22859(1) 0.28885(2) 0.23696(2) 1. 0 d
O2 O2- 4 a 0.25563(5) 0.4934(1) 0.12769(7) 1. 0 d
P1 P5+ 4 a 0.48113(1) 0.34054(3) 0.26904(2) 1. 0 d
O3 O2- 4 a 0.47256(5) 0.5242(1) 0.17468(6) 1. 0 d
O4 O2- 4 a 0.49351(5) 0.4322(1) 0.40437(6) 1. 0 d
O5 O2- 4 a 0.38023(4) 0.20199(9) 0.26988(6) 1. 0 d
O6 O2- 4 a 0.57531(4) 0.19186(9) 0.23620(7) 1. 0 d
P2 P5+ 4 a 0.18359(1) 0.52416(3) 0.50642(2) 1. 0 d
O7 O2- 4 a 0.11745(5) 0.32975(9) 0.54468(6) 1. 0 d
O8 O2- 4 a 0.10849(4) 0.71437(9) 0.49746(7) 1. 0 d
O9 O2- 4 a 0.27016(5) 0.5546(1) 0.60905(6) 1. 0 d
O10 O2- 4 a 0.24163(5) 0.4929(1) 0.38020(6) 1. 0 d
Na1 Na1+ 4 a 0.34398(3) 0.79843(6) 0.27765(4) 0.984(1) 0 d
K1 K1+ 4 a 0.382(1) 0.806(1) 0.324(1) 0.016(1) 0 d
Na2 Na1+ 4 a 0.09995(3) 0.75271(7) 0.07597(5) 1. 0 d

loop_
_atom_type_symbol
_atom_type_oxidation_number
Ti4+ 4.000
O2- -2.000
P5+ 5.000
Na1+ 1.000
K1+ 1.000
